data_7715807
loop_
_publ_author_name
'Schmid, Martin'
'Wegner, Florian'
'De Giorgi, Claudia'
'Pielnhofer, Florian'
'Pfitzner, Arno'

_publ_section_title
;
 The cubic structure of Li<sub>3</sub>As stabilized by substitution -
 Li<sub>8</sub>TtAs<sub>4</sub> (Tt = Si, Ge) and
 Li<sub>14</sub>TtAs<sub>6</sub> (Tt = Si, Ge, Sn) and their lithium ion
 conductivity.
;
_journal_issue 27
_journal_name_full 'Dalton transactions (Cambridge, England : 2003)'
_journal_page_first 11257
_journal_page_last 11263
_journal_paper_doi 10.1039/d4dt00664j
_journal_volume 53
_journal_year 2024
_chemical_formula_sum 'As4 Ge Li8'
_chemical_formula_weight 427.8
_chemical_name_systematic Li8GeAs4
_chemical_properties_physical Air-sensitive,Moisture-sensitive,Oxygen-sensitive
_space_group_IT_number 205
_space_group_name_Hall '-P 2ac 2ab 3'
_space_group_name_H-M_alt 'P a -3'
_symmetry_cell_setting cubic
_symmetry_Int_Tables_number 205
_symmetry_space_group_name_Hall '-P 2ac 2ab 3'
_symmetry_space_group_name_H-M 'P a -3'
_audit_update_record
;
2024-02-19 deposited with the CCDC.	2024-04-18 downloaded from the CCDC.
;
_cell_angle_alpha 90
_cell_angle_beta 90
_cell_angle_gamma 90
_cell_formula_units_Z 8
_cell_length_a 12.170(1)
_cell_length_b 12.170(1)
_cell_length_c 12.170(1)
_cell_measurement_temperature 293
_cell_volume 1802.5(3)
_diffrn_ambient_temperature 293
_diffrn_detector_type 'Mythen 1K'
_diffrn_measurement_device 'automatic diffractometer'
_diffrn_measurement_device_type 'Stoe Stadi P'
_diffrn_radiation_monochromator Ge
_diffrn_radiation_probe x-ray
_diffrn_radiation_type CuK\a1
_diffrn_radiation_wavelength 1.5406
_exptl_absorpt_coefficient_mu 20.145
_exptl_crystal_colour gray
_exptl_crystal_density_diffrn 3.1525
_exptl_crystal_F_000 1504
_pd_instr_location ' ?'
_pd_meas_2theta_range_inc 0.015
_pd_meas_2theta_range_max 90.545
_pd_meas_2theta_range_min 2.000
_pd_meas_number_of_points 5904
_pd_proc_2theta_range_inc 0.015
_pd_proc_2theta_range_max 90.545
_pd_proc_2theta_range_min 2
_pd_proc_ls_background_function '20 Legendre polynoms'
_pd_proc_ls_pref_orient_corr none
_pd_proc_ls_profile_function Pseudo-Voigt
_pd_proc_ls_prof_R_factor 0.0608
_pd_proc_ls_prof_wR_expected 0.0820
_pd_proc_ls_prof_wR_factor 0.0877
_refine_diff_density_max 0.31
_refine_diff_density_min -0.31
_refine_ls_goodness_of_fit_all 1.07
_refine_ls_number_constraints 4
_refine_ls_number_parameters 46
_refine_ls_number_restraints 0
_refine_ls_R_factor_all 0.0269
_refine_ls_R_factor_gt 0.0165
_refine_ls_shift/su_max 0.0327
_refine_ls_shift/su_mean 0.0063
_refine_ls_weighting_scheme sigma
_refine_ls_wR_factor_all 0.0224
_refine_ls_wR_factor_gt 0.0205
_cod_data_source_file d4dt00664j2.cif
_cod_data_source_block I
_cod_depositor_comments
;
The following automatic conversions were performed:

data item '_diffrn_radiation_probe' value 'X-ray' was changed to
'x-ray' in accordance with the
/home/data/users/saulius/crontab/automatic-downloads/rss-feeds/RSC/lib/dictionaries/cif_core.dic
dictionary named 'cif_core.dic' version 2.4.2 last updated on
2011-04-26.

Automatic conversion script
Id: cif_fix_values 8170 2020-07-09 18:12:32Z antanas 

 Adding full bibliography for 7715807--7715810.cif.
;
_cod_original_cell_volume 1802.4(1)
_cod_database_code 7715807

loop_
_space_group_symop_id
_space_group_symop_operation_xyz
1 x,y,z
2 -x+1/2,-y,z+1/2
3 -x,y+1/2,-z+1/2
4 x+1/2,-y+1/2,-z
5 z,x,y
6 z+1/2,-x+1/2,-y
7 -z+1/2,-x,y+1/2
8 -z,x+1/2,-y+1/2
9 y,z,x
10 -y,z+1/2,-x+1/2
11 y+1/2,-z+1/2,-x
12 -y+1/2,-z,x+1/2
13 -x,-y,-z
14 x+1/2,y,-z+1/2
15 x,-y+1/2,z+1/2
16 -x+1/2,y+1/2,z
17 -z,-x,-y
18 -z+1/2,x+1/2,y
19 z+1/2,x,-y+1/2
20 z,-x+1/2,y+1/2
21 -y,-z,-x
22 y,-z+1/2,x+1/2
23 -y+1/2,z+1/2,x
24 y+1/2,z,-x+1/2

loop_
_atom_site_label
_atom_site_type_symbol
_atom_site_fract_x
_atom_site_fract_y
_atom_site_fract_z
_atom_site_adp_type
_atom_site_U_iso_or_equiv
_atom_site_site_symmetry_multiplicity
_atom_site_occupancy
_atom_site_calc_flag
_atom_site_refinement_flags
_atom_site_disorder_assembly
_atom_site_disorder_group
As1 As 0.25613(12) 0.01329(11) 0.9930(3) Uiso 0.0115(7) 24 1 d . . .
As2 As 0.2553(3) 0.2553(3) 0.2553(3) Uiso 0.020(2) 8 1 d . . .
Ge Ge 0.6275(3) 0.6275(3) 0.6275(3) Uiso 0.0112(9) 8 1 d . . .
Li1 Li 0.5 0.5 0.5 Uiso 0.036(6) 4 1 d . . .
Li2 Li 0.123(4) 0.116(4) 0.878(4) Uiso 0.036(6) 24 1 d . . .
Li3 Li 0.141(3) 0.141(3) 0.141(3) Uiso 0.036(6) 8 1 d . . .
Li4 Li 0.142(5) 0.137(4) 0.375(4) Uiso 0.036(6) 24 1 d . . .
Li5 Li -0.017(16) 0.215(16) 0.710(12) Uiso 0.036(6) 24 0.1667 d . . .

loop_
_atom_type_symbol
_atom_type_scat_dispersion_real
_atom_type_scat_dispersion_imag
_atom_type_scat_source
As -0.9300 1.0051 'International Tables Vol C tables 4.2.6.8 and 6.1.1.1'
Ge -1.0885 0.8855 'International Tables Vol C tables 4.2.6.8 and 6.1.1.1'
Li 0.0008 0.0003 'International Tables Vol C tables 4.2.6.8 and 6.1.1.1'

loop_
_exptl_crystal_face_index_h
_exptl_crystal_face_index_k
_exptl_crystal_face_index_l
_exptl_crystal_face_perp_dist
? ? ? ?

loop_
_geom_angle_atom_site_label_1
_geom_angle_atom_site_label_2
_geom_angle_atom_site_label_3
_geom_angle_site_symmetry_1
_geom_angle_site_symmetry_2
_geom_angle_site_symmetry_3
_geom_angle
_geom_angle_publ_flag
Ge As1 Li2 3_646 . . 75.7(11) ?
Ge As1 Li2 3_646 . 9_546 177.3(9) ?
Ge As1 Li2 3_646 . 17_656 113.7(10) ?
Ge As1 Li3 3_646 . 1_556 111.3(8) ?
Ge As1 Li4 3_646 . 2_555 78.3(10) ?
Ge As1 Li4 3_646 . 5_556 75.9(10) ?
Ge As1 Li4 3_646 . 23_546 117.2(9) ?
Ge As1 Li5 3_646 . 17_656 46(4) ?
Ge As1 Li5 3_646 . 23_546 48(5) ?
Li2 As1 Li2 . . 9_546 102.6(14) ?
Li2 As1 Li2 . . 17_656 68.7(15) ?
Li2 As1 Li3 . . 1_556 75.7(13) ?
Li2 As1 Li4 . . 2_555 110.4(15) ?
Li2 As1 Li4 . . 5_556 114.4(15) ?
Li2 As1 Li4 . . 23_546 167.0(14) ?
Li2 As1 Li5 . . 17_656 62(4) ?
Li2 As1 Li5 . . 23_546 64(5) ?
Li2 As1 Li2 9_546 . 17_656 63.6(14) ?
Li2 As1 Li3 9_546 . 1_556 70.1(12) ?
Li2 As1 Li4 9_546 . 2_555 100.4(14) ?
Li2 As1 Li4 9_546 . 5_556 106.9(13) ?
Li2 As1 Li4 9_546 . 23_546 64.4(13) ?
Li2 As1 Li5 9_546 . 17_656 131(4) ?
Li2 As1 Li5 9_546 . 23_546 133(5) ?
Li2 As1 Li3 17_656 . 1_556 111.3(13) ?
Li2 As1 Li4 17_656 . 2_555 65.4(15) ?
Li2 As1 Li4 17_656 . 5_556 170.4(14) ?
Li2 As1 Li4 17_656 . 23_546 103.5(14) ?
Li2 As1 Li5 17_656 . 17_656 68(4) ?
Li2 As1 Li5 17_656 . 23_546 132(5) ?
Li3 As1 Li4 1_556 . 2_555 170.0(13) ?
Li3 As1 Li4 1_556 . 5_556 62.2(13) ?
Li3 As1 Li4 1_556 . 23_546 98.7(13) ?
Li3 As1 Li5 1_556 . 17_656 136(4) ?
Li3 As1 Li5 1_556 . 23_546 63(5) ?
Li4 As1 Li4 2_555 . 5_556 119.6(15) ?
Li4 As1 Li4 2_555 . 23_546 73.6(15) ?
Li4 As1 Li5 2_555 . 17_656 53(4) ?
Li4 As1 Li5 2_555 . 23_546 126(5) ?
Li4 As1 Li4 5_556 . 23_546 71.7(15) ?
Li4 As1 Li5 5_556 . 17_656 122(4) ?
Li4 As1 Li5 5_556 . 23_546 53(5) ?
Li4 As1 Li5 23_546 . 17_656 125(4) ?
Li4 As1 Li5 23_546 . 23_546 124(5) ?
Li5 As1 Li5 17_656 . 23_546 85(6) ?
Ge As2 Li2 13_666 . 15_554 72.0(10) ?
Ge As2 Li2 13_666 . 19_455 72.0(10) ?
Ge As2 Li2 13_666 . 23_545 72.0(10) ?
Ge As2 Li3 13_666 . . 180 ?
Ge As2 Li4 13_666 . . 108.5(11) ?
Ge As2 Li4 13_666 . 5_555 108.5(11) ?
Ge As2 Li4 13_666 . 9_555 108.5(11) ?
Ge As2 Li5 13_666 . 4_556 43(4) ?
Ge As2 Li5 13_666 . 8_655 43(4) ?
Ge As2 Li5 13_666 . 12_565 43(4) ?
Li2 As2 Li2 15_554 . 19_455 110.9(14) ?
Li2 As2 Li2 15_554 . 23_545 110.9(14) ?
Li2 As2 Li3 15_554 . . 108.0(14) ?
Li2 As2 Li4 15_554 . . 71.3(15) ?
Li2 As2 Li4 15_554 . 5_555 177.8(15) ?
Li2 As2 Li4 15_554 . 9_555 67.4(16) ?
Li2 As2 Li5 15_554 . 4_556 115(4) ?
Li2 As2 Li5 15_554 . 8_655 57(3) ?
Li2 As2 Li5 15_554 . 12_565 56(4) ?
Li2 As2 Li2 19_455 . 23_545 110.9(14) ?
Li2 As2 Li3 19_455 . . 108.0(14) ?
Li2 As2 Li4 19_455 . . 67.4(16) ?
Li2 As2 Li4 19_455 . 5_555 71.3(15) ?
Li2 As2 Li4 19_455 . 9_555 177.8(15) ?
Li2 As2 Li5 19_455 . 4_556 56(4) ?
Li2 As2 Li5 19_455 . 8_655 115(4) ?
Li2 As2 Li5 19_455 . 12_565 57(3) ?
Li2 As2 Li3 23_545 . . 108.0(14) ?
Li2 As2 Li4 23_545 . . 177.8(15) ?
Li2 As2 Li4 23_545 . 5_555 67.4(16) ?
Li2 As2 Li4 23_545 . 9_555 71.3(15) ?
Li2 As2 Li5 23_545 . 4_556 57(3) ?
Li2 As2 Li5 23_545 . 8_655 56(4) ?
Li2 As2 Li5 23_545 . 12_565 115(4) ?
Li3 As2 Li4 . . . 71.5(14) ?
Li3 As2 Li4 . . 5_555 71.5(14) ?
Li3 As2 Li4 . . 9_555 71.5(14) ?
Li3 As2 Li5 . . 4_556 137(4) ?
Li3 As2 Li5 . . 8_655 137(4) ?
Li3 As2 Li5 . . 12_565 137(4) ?
Li4 As2 Li4 . . 5_555 110.4(16) ?
Li4 As2 Li4 . . 9_555 110.4(16) ?
Li4 As2 Li5 . . 4_556 122(4) ?
Li4 As2 Li5 . . 8_655 125(4) ?
Li4 As2 Li5 . . 12_565 65(4) ?
Li4 As2 Li4 5_555 . 9_555 110.4(16) ?
Li4 As2 Li5 5_555 . 4_556 65(4) ?
Li4 As2 Li5 5_555 . 8_655 122(4) ?
Li4 As2 Li5 5_555 . 12_565 125(4) ?
Li4 As2 Li5 9_555 . 4_556 125(4) ?
Li4 As2 Li5 9_555 . 8_655 65(4) ?
Li4 As2 Li5 9_555 . 12_565 122(4) ?
Li5 As2 Li5 4_556 . 8_655 73(5) ?
Li5 As2 Li5 4_556 . 12_565 73(5) ?
Li5 As2 Li5 8_655 . 12_565 73(5) ?
As1 Ge As1 3_656 . 7_665 109.24(17) ?
As1 Ge As1 3_656 . 11_566 109.24(17) ?
As1 Ge As2 3_656 . 13_666 109.71(18) ?
As1 Ge Li1 3_656 . . 70.29(11) ?
As1 Ge Li5 3_656 . 16_555 172(5) ?
As1 Ge Li5 3_656 . 20_555 69(5) ?
As1 Ge Li5 3_656 . 24_555 65(5) ?
As1 Ge As1 7_665 . 11_566 109.24(17) ?
As1 Ge As2 7_665 . 13_666 109.71(18) ?
As1 Ge Li1 7_665 . . 70.29(11) ?
As1 Ge Li5 7_665 . 16_555 65(5) ?
As1 Ge Li5 7_665 . 20_555 172(5) ?
As1 Ge Li5 7_665 . 24_555 69(5) ?
As1 Ge As2 11_566 . 13_666 109.71(18) ?
As1 Ge Li1 11_566 . . 70.29(11) ?
As1 Ge Li5 11_566 . 16_555 69(5) ?
As1 Ge Li5 11_566 . 20_555 65(5) ?
As1 Ge Li5 11_566 . 24_555 172(5) ?
As2 Ge Li1 13_666 . . 180 ?
As2 Ge Li5 13_666 . 16_555 78(5) ?
As2 Ge Li5 13_666 . 20_555 78(5) ?
As2 Ge Li5 13_666 . 24_555 78(5) ?
Li1 Ge Li5 . . 16_555 102(5) ?
Li1 Ge Li5 . . 20_555 102(5) ?
Li1 Ge Li5 . . 24_555 102(5) ?
Li5 Ge Li5 16_555 . 20_555 116(7) ?
Li5 Ge Li5 16_555 . 24_555 116(7) ?
Li5 Ge Li5 20_555 . 24_555 116(7) ?
Ge Li1 Ge . . 13_666 180 ?
Ge Li1 Li4 . . 4_556 71.2(9) ?
Ge Li1 Li4 . . 8_655 71.2(9) ?
Ge Li1 Li4 . . 12_565 71.2(9) ?
Ge Li1 Li4 . . 16_555 108.8(9) ?
Ge Li1 Li4 . . 20_555 108.8(9) ?
Ge Li1 Li4 . . 24_555 108.8(9) ?
Ge Li1 Li4 13_666 . 4_556 108.8(9) ?
Ge Li1 Li4 13_666 . 8_655 108.8(9) ?
Ge Li1 Li4 13_666 . 12_565 108.8(9) ?
Ge Li1 Li4 13_666 . 16_555 71.2(9) ?
Ge Li1 Li4 13_666 . 20_555 71.2(9) ?
Ge Li1 Li4 13_666 . 24_555 71.2(9) ?
Li4 Li1 Li4 4_556 . 8_655 110.1(14) ?
Li4 Li1 Li4 4_556 . 12_565 110.1(14) ?
Li4 Li1 Li4 4_556 . 16_555 180 ?
Li4 Li1 Li4 4_556 . 20_555 69.9(14) ?
Li4 Li1 Li4 4_556 . 24_555 69.9(14) ?
Li4 Li1 Li4 8_655 . 12_565 110.1(14) ?
Li4 Li1 Li4 8_655 . 16_555 69.9(14) ?
Li4 Li1 Li4 8_655 . 20_555 180 ?
Li4 Li1 Li4 8_655 . 24_555 69.9(14) ?
Li4 Li1 Li4 12_565 . 16_555 69.9(14) ?
Li4 Li1 Li4 12_565 . 20_555 69.9(14) ?
Li4 Li1 Li4 12_565 . 24_555 180 ?
Li4 Li1 Li4 16_555 . 20_555 110.1(14) ?
Li4 Li1 Li4 16_555 . 24_555 110.1(14) ?
Li4 Li1 Li4 20_555 . 24_555 110.1(14) ?
As1 Li2 As1 . . 5_456 109.6(16) ?
As1 Li2 As1 . . 21_566 119.7(18) ?
As1 Li2 As2 . . 15_555 102.5(16) ?
As1 Li2 Li2 . . 17_656 58.8(13) ?
As1 Li2 Li2 . . 21_566 132(2) ?
As1 Li2 Li3 . . 1_556 56.0(11) ?
As1 Li2 Li4 . . 15_555 117.3(19) ?
As1 Li2 Li4 . . 22_555 123.0(19) ?
As1 Li2 Li5 . . . 170(4) ?
As1 Li2 Li5 . . 17_656 60(4) ?
As1 Li2 Li5 . . 23_546 57(4) ?
As1 Li2 As1 5_456 . 21_566 107.7(15) ?
As1 Li2 As2 5_456 . 15_555 107.9(16) ?
As1 Li2 Li2 5_456 . 17_656 125.5(18) ?
As1 Li2 Li2 5_456 . 21_566 55.4(12) ?
As1 Li2 Li3 5_456 . 1_556 53.6(10) ?
As1 Li2 Li4 5_456 . 15_555 57.0(13) ?
As1 Li2 Li4 5_456 . 22_555 126.1(19) ?
As1 Li2 Li5 5_456 . . 80(4) ?
As1 Li2 Li5 5_456 . 17_656 163(4) ?
As1 Li2 Li5 5_456 . 23_546 83(4) ?
As1 Li2 As2 21_566 . 15_555 108.8(15) ?
As1 Li2 Li2 21_566 . 17_656 61.1(13) ?
As1 Li2 Li2 21_566 . 21_566 52.5(12) ?
As1 Li2 Li3 21_566 . 1_556 133.7(18) ?
As1 Li2 Li4 21_566 . 15_555 122.5(19) ?
As1 Li2 Li4 21_566 . 22_555 56.5(12) ?
As1 Li2 Li5 21_566 . . 54(4) ?
As1 Li2 Li5 21_566 . 17_656 89(4) ?
As1 Li2 Li5 21_566 . 23_546 169(5) ?
As2 Li2 Li2 15_555 . 17_656 126.5(19) ?
As2 Li2 Li2 15_555 . 21_566 125.6(19) ?
As2 Li2 Li3 15_555 . 1_556 117.2(17) ?
As2 Li2 Li4 15_555 . 15_555 50.9(13) ?
As2 Li2 Li4 15_555 . 22_555 52.6(12) ?
As2 Li2 Li5 15_555 . . 74(4) ?
As2 Li2 Li5 15_555 . 17_656 64(4) ?
As2 Li2 Li5 15_555 . 23_546 64(4) ?
Li2 Li2 Li2 17_656 . 21_566 91.3(18) ?
Li2 Li2 Li3 17_656 . 1_556 93.9(17) ?
Li2 Li2 Li4 17_656 . 15_555 176(2) ?
Li2 Li2 Li4 17_656 . 22_555 93.5(19) ?
Li2 Li2 Li5 17_656 . . 115(4) ?
Li2 Li2 Li5 17_656 . 17_656 63(4) ?
Li2 Li2 Li5 17_656 . 23_546 115(4) ?
Li2 Li2 Li3 21_566 . 1_556 93.9(17) ?
Li2 Li2 Li4 21_566 . 15_555 93.1(19) ?
Li2 Li2 Li4 21_566 . 22_555 93.1(18) ?
Li2 Li2 Li5 21_566 . . 53(4) ?
Li2 Li2 Li5 21_566 . 17_656 142(4) ?
Li2 Li2 Li5 21_566 . 23_546 138(4) ?
Li3 Li2 Li4 1_556 . 15_555 85.0(16) ?
Li3 Li2 Li4 1_556 . 22_555 170(2) ?
Li3 Li2 Li5 1_556 . . 134(4) ?
Li3 Li2 Li5 1_556 . 17_656 115(4) ?
Li3 Li2 Li5 1_556 . 23_546 55(4) ?
Li4 Li2 Li4 15_555 . 22_555 87.1(18) ?
Li4 Li2 Li5 15_555 . . 68(4) ?
Li4 Li2 Li5 15_555 . 17_656 113(5) ?
Li4 Li2 Li5 15_555 . 23_546 61(4) ?
Li4 Li2 Li5 22_555 . . 47(4) ?
Li4 Li2 Li5 22_555 . 17_656 63(4) ?
Li4 Li2 Li5 22_555 . 23_546 115(5) ?
Li5 Li2 Li5 . . 17_656 110(6) ?
Li5 Li2 Li5 . . 23_546 127(6) ?
Li5 Li2 Li5 17_656 . 23_546 80(6) ?
As1 Li3 As1 1_554 . 5_455 104.6(13) ?
As1 Li3 As1 1_554 . 9_545 104.6(13) ?
As1 Li3 As2 1_554 . . 114.0(15) ?
As1 Li3 Li2 1_554 . 1_554 48.3(10) ?
As1 Li3 Li2 1_554 . 5_455 114.1(15) ?
As1 Li3 Li2 1_554 . 9_545 56.3(11) ?
As1 Li3 Li4 1_554 . . 129.7(18) ?
As1 Li3 Li4 1_554 . 5_555 58.9(13) ?
As1 Li3 Li4 1_554 . 9_555 125.1(18) ?
As1 Li3 Li5 1_554 . 15_554 157(4) ?
As1 Li3 Li5 1_554 . 19_455 82(4) ?
As1 Li3 Li5 1_554 . 23_545 52(3) ?
As1 Li3 As1 5_455 . 9_545 104.6(13) ?
As1 Li3 As2 5_455 . . 114.0(15) ?
As1 Li3 Li2 5_455 . 1_554 56.3(11) ?
As1 Li3 Li2 5_455 . 5_455 48.3(10) ?
As1 Li3 Li2 5_455 . 9_545 114.1(15) ?
As1 Li3 Li4 5_455 . . 125.1(18) ?
As1 Li3 Li4 5_455 . 5_555 129.7(18) ?
As1 Li3 Li4 5_455 . 9_555 58.9(13) ?
As1 Li3 Li5 5_455 . 15_554 52(3) ?
As1 Li3 Li5 5_455 . 19_455 157(4) ?
As1 Li3 Li5 5_455 . 23_545 82(4) ?
As1 Li3 As2 9_545 . . 114.0(15) ?
As1 Li3 Li2 9_545 . 1_554 114.1(15) ?
As1 Li3 Li2 9_545 . 5_455 56.3(11) ?
As1 Li3 Li2 9_545 . 9_545 48.3(10) ?
As1 Li3 Li4 9_545 . . 58.9(13) ?
As1 Li3 Li4 9_545 . 5_555 125.1(18) ?
As1 Li3 Li4 9_545 . 9_555 129.7(18) ?
As1 Li3 Li5 9_545 . 15_554 82(4) ?
As1 Li3 Li5 9_545 . 19_455 52(3) ?
As1 Li3 Li5 9_545 . 23_545 157(4) ?
As2 Li3 Li2 . . 1_554 131.7(17) ?
As2 Li3 Li2 . . 5_455 131.7(17) ?
As2 Li3 Li2 . . 9_545 131.7(17) ?
As2 Li3 Li4 . . . 55.1(13) ?
As2 Li3 Li4 . . 5_555 55.1(13) ?
As2 Li3 Li4 . . 9_555 55.1(13) ?
As2 Li3 Li5 . . 15_554 82(4) ?
As2 Li3 Li5 . . 19_455 82(4) ?
As2 Li3 Li5 . . 23_545 82(4) ?
Li2 Li3 Li2 1_554 . 5_455 80.6(15) ?
Li2 Li3 Li2 1_554 . 9_545 80.6(15) ?
Li2 Li3 Li4 1_554 . . 172.9(19) ?
Li2 Li3 Li4 1_554 . 5_555 92.9(16) ?
Li2 Li3 Li4 1_554 . 9_555 95.6(18) ?
Li2 Li3 Li5 1_554 . 15_554 109(4) ?
Li2 Li3 Li5 1_554 . 19_455 126(4) ?
Li2 Li3 Li5 1_554 . 23_545 51(4) ?
Li2 Li3 Li2 5_455 . 9_545 80.6(15) ?
Li2 Li3 Li4 5_455 . . 95.6(18) ?
Li2 Li3 Li4 5_455 . 5_555 172.9(19) ?
Li2 Li3 Li4 5_455 . 9_555 92.9(16) ?
Li2 Li3 Li5 5_455 . 15_554 51(4) ?
Li2 Li3 Li5 5_455 . 19_455 109(4) ?
Li2 Li3 Li5 5_455 . 23_545 126(4) ?
Li2 Li3 Li4 9_545 . . 92.9(16) ?
Li2 Li3 Li4 9_545 . 5_555 95.6(18) ?
Li2 Li3 Li4 9_545 . 9_555 172.9(19) ?
Li2 Li3 Li5 9_545 . 15_554 126(4) ?
Li2 Li3 Li5 9_545 . 19_455 51(4) ?
Li2 Li3 Li5 9_545 . 23_545 109(4) ?
Li4 Li3 Li4 . . 5_555 90.6(18) ?
Li4 Li3 Li4 . . 9_555 90.6(18) ?
Li4 Li3 Li5 . . 15_554 73(4) ?
Li4 Li3 Li5 . . 19_455 49(4) ?
Li4 Li3 Li5 . . 23_545 135(4) ?
Li4 Li3 Li4 5_555 . 9_555 90.6(18) ?
Li4 Li3 Li5 5_555 . 15_554 135(4) ?
Li4 Li3 Li5 5_555 . 19_455 73(4) ?
Li4 Li3 Li5 5_555 . 23_545 49(4) ?
Li4 Li3 Li5 9_555 . 15_554 49(4) ?
Li4 Li3 Li5 9_555 . 19_455 135(4) ?
Li4 Li3 Li5 9_555 . 23_545 73(4) ?
Li5 Li3 Li5 15_554 . 19_455 118(5) ?
Li5 Li3 Li5 15_554 . 23_545 118(5) ?
Li5 Li3 Li5 19_455 . 23_545 118(5) ?
As1 Li4 As1 2_554 . 9_545 96.5(14) ?
As1 Li4 As1 2_554 . 20_455 107.5(15) ?
As1 Li4 As2 2_554 . . 118(2) ?
As1 Li4 Li1 2_554 . 4_456 65.7(10) ?
As1 Li4 Li2 2_554 . 15_554 136(2) ?
As1 Li4 Li2 2_554 . 19_455 58.1(14) ?
As1 Li4 Li3 2_554 . . 124.1(19) ?
As1 Li4 Li4 2_554 . 19_455 120.5(19) ?
As1 Li4 Li4 2_554 . 22_555 55.5(12) ?
As1 Li4 Li5 2_554 . 12_565 85(4) ?
As1 Li4 Li5 2_554 . 19_455 62(5) ?
As1 Li4 As1 9_545 . 20_455 103.9(18) ?
As1 Li4 As2 9_545 . . 112.2(16) ?
As1 Li4 Li1 9_545 . 4_456 64.0(11) ?
As1 Li4 Li2 9_545 . 15_554 126(2) ?
As1 Li4 Li2 9_545 . 19_455 123.3(19) ?
As1 Li4 Li3 9_545 . . 58.8(12) ?
As1 Li4 Li4 9_545 . 19_455 54.7(13) ?
As1 Li4 Li4 9_545 . 22_555 118.9(18) ?
As1 Li4 Li5 9_545 . 12_565 175(4) ?
As1 Li4 Li5 9_545 . 19_455 56(4) ?
As1 Li4 As2 20_455 . . 116.4(16) ?
As1 Li4 Li1 20_455 . 4_456 63.6(11) ?
As1 Li4 Li2 20_455 . 15_554 58.6(12) ?
As1 Li4 Li2 20_455 . 19_455 131(2) ?
As1 Li4 Li3 20_455 . . 126(2) ?
As1 Li4 Li4 20_455 . 19_455 50.8(12) ?
As1 Li4 Li4 20_455 . 22_555 53.6(11) ?
As1 Li4 Li5 20_455 . 12_565 79(4) ?
As1 Li4 Li5 20_455 . 19_455 153(5) ?
As2 Li4 Li1 . . 4_456 176(2) ?
As2 Li4 Li2 . . 15_554 57.8(12) ?
As2 Li4 Li2 . . 19_455 60.0(15) ?
As2 Li4 Li3 . . . 53.4(12) ?
As2 Li4 Li4 . . 19_455 121.2(19) ?
As2 Li4 Li4 . . 22_555 129(2) ?
As2 Li4 Li5 . . 12_565 63(4) ?
As2 Li4 Li5 . . 19_455 90(5) ?
Li1 Li4 Li2 4_456 . 15_554 122.1(19) ?
Li1 Li4 Li2 4_456 . 19_455 123.7(19) ?
Li1 Li4 Li3 4_456 . . 122.7(19) ?
Li1 Li4 Li4 4_456 . 19_455 55.1(13) ?
Li1 Li4 Li4 4_456 . 22_555 55.1(11) ?
Li1 Li4 Li5 4_456 . 12_565 120(4) ?
Li1 Li4 Li5 4_456 . 19_455 90(5) ?
Li2 Li4 Li2 15_554 . 19_455 97.8(19) ?
Li2 Li4 Li3 15_554 . . 89.6(17) ?
Li2 Li4 Li4 15_554 . 19_455 84.4(18) ?
Li2 Li4 Li4 15_554 . 22_555 91.9(16) ?
Li2 Li4 Li5 15_554 . 12_565 53(4) ?
Li2 Li4 Li5 15_554 . 19_455 147(5) ?
Li2 Li4 Li3 19_455 . . 92.5(19) ?
Li2 Li4 Li4 19_455 . 19_455 178(2) ?
Li2 Li4 Li4 19_455 . 22_555 89.0(18) ?
Li2 Li4 Li5 19_455 . 12_565 54(4) ?
Li2 Li4 Li5 19_455 . 19_455 67(4) ?
Li3 Li4 Li4 . . 19_455 87.0(17) ?
Li3 Li4 Li4 . . 22_555 178(2) ?
Li3 Li4 Li5 . . 12_565 117(4) ?
Li3 Li4 Li5 . . 19_455 63(5) ?
Li4 Li4 Li4 19_455 . 22_555 91.4(17) ?
Li4 Li4 Li5 19_455 . 12_565 128(4) ?
Li4 Li4 Li5 19_455 . 19_455 110(4) ?
Li4 Li4 Li5 22_555 . 12_565 65(4) ?
Li4 Li4 Li5 22_555 . 19_455 116(5) ?
Li5 Li4 Li5 12_565 . 19_455 122(6) ?
As1 Li5 As1 20_455 . 21_566 108(6) ?
As1 Li5 As2 20_455 . 4_456 100(6) ?
As1 Li5 Ge 20_455 . 16_545 67(5) ?
As1 Li5 Li2 20_455 . . 136(8) ?
As1 Li5 Li2 20_455 . 20_455 59(4) ?
As1 Li5 Li2 20_455 . 21_566 149(8) ?
As1 Li5 Li3 20_455 . 15_555 64(4) ?
As1 Li5 Li4 20_455 . 6_456 125(7) ?
As1 Li5 Li4 20_455 . 22_555 71(5) ?
As1 Li5 As2 21_566 . 4_456 97(6) ?
As1 Li5 Ge 21_566 . 16_545 64(5) ?
As1 Li5 Li2 21_566 . . 58(4) ?
As1 Li5 Li2 21_566 . 20_455 146(8) ?
As1 Li5 Li2 21_566 . 21_566 57(4) ?
As1 Li5 Li3 21_566 . 15_555 132(8) ?
As1 Li5 Li4 21_566 . 6_456 120(6) ?
As1 Li5 Li4 21_566 . 22_555 65(5) ?
As2 Li5 Ge 4_456 . 16_545 59(5) ?
As2 Li5 Li2 4_456 . . 121(6) ?
As2 Li5 Li2 4_456 . 20_455 59(4) ?
As2 Li5 Li2 4_456 . 21_566 59(4) ?
As2 Li5 Li3 4_456 . 15_555 131(7) ?
As2 Li5 Li4 4_456 . 6_456 51(3) ?
As2 Li5 Li4 4_456 . 22_555 155(8) ?
Ge Li5 Li2 16_545 . . 122(8) ?
Ge Li5 Li2 16_545 . 20_455 82(6) ?
Ge Li5 Li2 16_545 . 21_566 81(7) ?
Ge Li5 Li3 16_545 . 15_555 132(7) ?
Ge Li5 Li4 16_545 . 6_456 110(8) ?
Ge Li5 Li4 16_545 . 22_555 97(7) ?
Li2 Li5 Li2 . . 20_455 154(7) ?
Li2 Li5 Li2 . . 21_566 63(4) ?
Li2 Li5 Li3 . . 15_555 94(6) ?
Li2 Li5 Li4 . . 6_456 94(5) ?
Li2 Li5 Li4 . . 22_555 65(5) ?
Li2 Li5 Li2 20_455 . 21_566 116(7) ?
Li2 Li5 Li3 20_455 . 15_555 74(5) ?
Li2 Li5 Li4 20_455 . 6_456 67(5) ?
Li2 Li5 Li4 20_455 . 22_555 127(7) ?
Li2 Li5 Li3 21_566 . 15_555 147(7) ?
Li2 Li5 Li4 21_566 . 6_456 63(4) ?
Li2 Li5 Li4 21_566 . 22_555 116(8) ?
Li3 Li5 Li4 15_555 . 6_456 98(6) ?
Li3 Li5 Li4 15_555 . 22_555 68(5) ?
Li4 Li5 Li4 6_456 . 22_555 152(8) ?

loop_
_geom_bond_atom_site_label_1
_geom_bond_atom_site_label_2
_geom_bond_site_symmetry_1
_geom_bond_site_symmetry_2
_geom_bond_distance
_geom_bond_publ_flag
As1 Ge . 3_646 2.468(5) ?
As1 Li2 . . 2.48(5) ?
As1 Li2 . 9_546 2.85(5) ?
As1 Li2 . 17_656 2.68(5) ?
As1 Li3 . 1_556 2.76(4) ?
As1 Li4 . 2_555 2.63(5) ?
As1 Li4 . 5_556 2.76(5) ?
As1 Li4 . 23_546 2.80(5) ?
As1 Li5 . 17_656 2.56(19) ?
As1 Li5 . 23_546 2.42(15) ?
As2 Ge . 13_666 2.470(5) ?
As2 Li2 . 15_554 2.69(5) ?
As2 Li2 . 19_455 2.69(5) ?
As2 Li2 . 23_545 2.69(5) ?
As2 Li3 . . 2.41(4) ?
As2 Li4 . . 2.47(5) ?
As2 Li4 . 5_555 2.47(5) ?
As2 Li4 . 9_555 2.47(5) ?
As2 Li5 . 4_556 2.8(2) ?
As2 Li5 . 8_655 2.8(2) ?
As2 Li5 . 12_565 2.8(2) ?
Ge Li1 . . 2.688(4) ?
Ge Li5 . 16_555 1.98(19) ?
Ge Li5 . 20_555 1.98(19) ?
Ge Li5 . 24_555 1.98(19) ?
Li1 Li4 . 4_556 2.84(5) ?
Li1 Li4 . 8_655 2.84(5) ?
Li1 Li4 . 12_565 2.84(5) ?
Li1 Li4 . 16_555 2.84(5) ?
Li1 Li4 . 20_555 2.84(5) ?
Li1 Li4 . 24_555 2.84(5) ?
Li2 Li2 . 17_656 2.92(7) ?
Li2 Li2 . 21_566 2.92(7) ?
Li2 Li3 . 1_556 3.22(6) ?
Li2 Li4 . 15_555 3.01(6) ?
Li2 Li4 . 22_555 2.87(7) ?
Li2 Li5 . . 2.92(18) ?
Li2 Li5 . 17_656 2.62(18) ?
Li2 Li5 . 23_546 2.61(19) ?
Li3 Li4 . . 2.85(6) ?
Li3 Li4 . 5_555 2.85(6) ?
Li3 Li4 . 9_555 2.85(6) ?
Li3 Li5 . 15_554 2.7(2) ?
Li3 Li5 . 19_455 2.7(2) ?
Li3 Li5 . 23_545 2.7(2) ?
Li4 Li4 . 19_455 3.26(7) ?
Li4 Li4 . 22_555 3.26(7) ?
Li4 Li5 . 12_565 2.86(18) ?
Li4 Li5 . 19_455 2.3(2) ?

loop_
_geom_hbond_atom_site_label_D
_geom_hbond_atom_site_label_H
_geom_hbond_atom_site_label_A
_geom_hbond_site_symmetry_D
_geom_hbond_site_symmetry_H
_geom_hbond_site_symmetry_A
_geom_hbond_distance_DH
_geom_hbond_distance_HA
_geom_hbond_distance_DA
_geom_hbond_angle_DHA
_geom_hbond_publ_flag
? ? ? ? ? ? ? ? ? ? ?

loop_
_geom_torsion_atom_site_label_1
_geom_torsion_atom_site_label_2
_geom_torsion_atom_site_label_3
_geom_torsion_atom_site_label_4
_geom_torsion_site_symmetry_1
_geom_torsion_site_symmetry_2
_geom_torsion_site_symmetry_3
_geom_torsion_site_symmetry_4
_geom_torsion
_geom_torsion_publ_flag
? ? ? ? ? ? ? ? ? ?

loop_
_restr_angle_atom_site_label_1
_restr_angle_site_symmetry_1
_restr_angle_atom_site_label_2
_restr_angle_site_symmetry_2
_restr_angle_atom_site_label_3
_restr_angle_site_symmetry_3
_restr_angle_target
_restr_angle_target_weight_param
? ? ? ? ? ? ? ?

loop_
_restr_distance_atom_site_label_1
_restr_distance_site_symmetry_1
_restr_distance_atom_site_label_2
_restr_distance_site_symmetry_2
_restr_distance_target
_restr_distance_target_weight_param
? ? ? ? ? ?

loop_
_restr_equal_angle_atom_site_label_1
_restr_equal_angle_site_symmetry_1
_restr_equal_angle_atom_site_label_2
_restr_equal_angle_site_symmetry_2
_restr_equal_angle_atom_site_label_3
_restr_equal_angle_site_symmetry_3
_restr_equal_angle_class_class_id
_restr_equal_angle_class_target_weight_param
? ? ? ? ? ? ? ?

loop_
_restr_equal_distance_atom_site_label_1
_restr_equal_distance_site_symmetry_1
_restr_equal_distance_atom_site_label_2
_restr_equal_distance_site_symmetry_2
_restr_equal_distance_class_class_id
_restr_equal_distance_class_target_weight_param
? ? ? ? ? ?

loop_
_restr_equal_torsion_atom_site_label_1
_restr_equal_torsion_site_symmetry_1
_restr_equal_torsion_atom_site_label_2
_restr_equal_torsion_site_symmetry_2
_restr_equal_torsion_atom_site_label_3
_restr_equal_torsion_site_symmetry_3
_restr_equal_torsion_atom_site_label_4
_restr_equal_torsion_site_symmetry_4
_restr_equal_torsion_class_class_id
_restr_equal_torsion_class_target_weight_param
? ? ? ? ? ? ? ? ? ?

loop_
_restr_torsion_atom_site_label_1
_restr_torsion_site_symmetry_1
_restr_torsion_atom_site_label_2
_restr_torsion_site_symmetry_2
_restr_torsion_atom_site_label_3
_restr_torsion_site_symmetry_3
_restr_torsion_atom_site_label_4
_restr_torsion_site_symmetry_4
_restr_torsion_angle_target
_restr_torsion_weight_param
? ? ? ? ? ? ? ? ? ?
